data_7119181
loop_
_publ_author_name
'Wei Zhou'
'Peng Chen'
'Mengna Tao'
'Xiao Su'
'Qingjie Zhao'
'Junliang Zhang'

_publ_section_title
;
 Enantioselective intermolecular cross Rauhut-Currier reactions of
 activated alkenes with acrolein
;
_journal_name_full Chem.Commun.
_journal_page_first 7612
_journal_volume 52
_journal_year 2016
_chemical_absolute_configuration rmad
_chemical_formula_moiety 'C21 H20 O4'
_chemical_formula_sum 'C21 H20 O4'
_chemical_formula_weight 336.37
_chemical_name_systematic
;
 ?
;
_space_group_crystal_system orthorhombic
_space_group_IT_number 19
_space_group_name_Hall 'P 2ac 2ab'
_space_group_name_H-M_alt 'P 21 21 21'
_symmetry_space_group_name_Hall 'P 2ac 2ab'
_symmetry_space_group_name_H-M 'P 21 21 21'
_atom_sites_solution_hydrogens geom
_atom_sites_solution_primary direct
_audit_creation_date 2015-12-23
_audit_creation_method
;
Olex2 1.2
(compiled 2014.07.22 svn.r2960 for OlexSys, GUI svn.r4862)
;
_audit_update_record
;
2016-01-20 deposited with the CCDC.
2016-05-12 downloaded from the CCDC.
;
_cell_angle_alpha 90
_cell_angle_beta 90
_cell_angle_gamma 90
_cell_formula_units_Z 4
_cell_length_a 5.96380(10)
_cell_length_b 7.40110(10)
_cell_length_c 40.7678(5)
_cell_measurement_reflns_used 3849
_cell_measurement_temperature 293
_cell_measurement_theta_max 68.20
_cell_measurement_theta_min 6.08
_cell_volume 1799.44(4)
_computing_cell_refinement 'SAINT v7.68A (Bruker, 2009)'
_computing_data_reduction 'SAINT v7.68A (Bruker, 2009)'
_computing_molecular_graphics 'Olex2 (Dolomanov et al., 2009)'
_computing_publication_material 'Olex2 (Dolomanov et al., 2009)'
_computing_structure_refinement 'XL (Sheldrick, 2008)'
_computing_structure_solution 'ShelXS (Sheldrick, 2008)'
_diffrn_ambient_temperature 293.15
_diffrn_measured_fraction_theta_full 0.966
_diffrn_measured_fraction_theta_max 0.954
_diffrn_measurement_device_type 'Bruker APEX-II CCD'
_diffrn_measurement_method '\f and \w scans'
_diffrn_radiation_monochromator graphite
_diffrn_radiation_type CuK\a
_diffrn_radiation_wavelength 1.54178
_diffrn_reflns_av_R_equivalents 0.0401
_diffrn_reflns_av_unetI/netI 0.0343
_diffrn_reflns_Laue_measured_fraction_full 0.966
_diffrn_reflns_Laue_measured_fraction_max 0.954
_diffrn_reflns_limit_h_max 6
_diffrn_reflns_limit_h_min -5
_diffrn_reflns_limit_k_max 8
_diffrn_reflns_limit_k_min -8
_diffrn_reflns_limit_l_max 49
_diffrn_reflns_limit_l_min -49
_diffrn_reflns_number 11730
_diffrn_reflns_point_group_measured_fraction_full 0.957
_diffrn_reflns_point_group_measured_fraction_max 0.939
_diffrn_reflns_theta_full 67.679
_diffrn_reflns_theta_max 69.666
_diffrn_reflns_theta_min 6.077
_diffrn_standards_number 0
_exptl_absorpt_coefficient_mu 0.693
_exptl_absorpt_correction_T_max 0.7532
_exptl_absorpt_correction_T_min 0.4681
_exptl_absorpt_correction_type multi-scan
_exptl_absorpt_process_details
;
SADABS-2008/1 (Bruker,2008) was used for absorption correction.
wR2(int) was 0.1195 before and 0.0547 after correction.
The Ratio of minimum to maximum transmission is 0.6215.
The \l/2 correction factor is 0.0015.
;
_exptl_crystal_colour colourless
_exptl_crystal_density_diffrn 1.242
_exptl_crystal_density_meas .
_exptl_crystal_description block
_exptl_crystal_F_000 712
_exptl_crystal_size_max 0.2
_exptl_crystal_size_mid 0.12
_exptl_crystal_size_min 0.05
_refine_diff_density_max 0.177
_refine_diff_density_min -0.156
_refine_diff_density_rms 0.049
_refine_ls_abs_structure_details
;
 Flack x determined using 1050 quotients [(I+)-(I-)]/[(I+)+(I-)]
 (Parsons, Flack and Wagner, Acta Cryst. B69 (2013) 249-259).
;
_refine_ls_abs_structure_Flack 0.00(15)
_refine_ls_extinction_coef 0.0117(13)
_refine_ls_extinction_expression Fc^*^=kFc[1+0.001xFc^2^\l^3^/sin(2\q)]^-1/4^
_refine_ls_extinction_method SHELXL
_refine_ls_goodness_of_fit_ref 1.044
_refine_ls_hydrogen_treatment constr
_refine_ls_matrix_type full
_refine_ls_number_parameters 228
_refine_ls_number_reflns 3182
_refine_ls_number_restraints 0
_refine_ls_restrained_S_all 1.044
_refine_ls_R_factor_all 0.0452
_refine_ls_R_factor_gt 0.0410
_refine_ls_shift/su_max 0.000
_refine_ls_shift/su_mean 0.000
_refine_ls_structure_factor_coef Fsqd
_refine_ls_weighting_details 'w=1/[\s^2^(Fo^2^)+(0.0766P)^2^+0.0967P] where P=(Fo^2^+2Fc^2^)/3'
_refine_ls_weighting_scheme calc
_refine_ls_wR_factor_gt 0.1187
_refine_ls_wR_factor_ref 0.1239
_reflns_Friedel_coverage 0.650
_reflns_Friedel_fraction_full 0.944
_reflns_Friedel_fraction_max 0.915
_reflns_number_gt 2852
_reflns_number_total 3182
_reflns_threshold_expression 'I > 2\s(I)'
_cod_data_source_file c6cc02742c2.cif
_cod_data_source_block cu_dm15929_0m
_cod_database_code 7119181
_shelxl_version_number 2014-3
_shelx_space_group_comment
;
The symmetry employed for this shelxl refinement is uniquely defined
by the following loop, which should always be used as a source of
symmetry information in preference to the above space-group names.
They are only intended as comments.
;
_shelx_estimated_absorpt_t_max 0.966
_shelx_estimated_absorpt_t_min 0.874
_olex2_refinement_description
;
1. Fixed Uiso
 At 1.2 times of:
  All C(H) groups, All C(H,H) groups
 At 1.5 times of:
  All C(H,H,H) groups
2.a Ternary CH refined with riding coordinates:
 C15(H15)
2.b Secondary CH2 refined with riding coordinates:
 C14(H14A,H14B), C20(H20A,H20B)
2.c Aromatic/amide H refined with riding coordinates:
 C1(H1), C2(H2), C3(H3), C4(H4), C5(H5), C8(H8), C9(H9), C11(H11), C12(H12),
 C18(H18)
2.d X=CH2 refined with riding coordinates:
 C19(H19A,H19B)
2.e Idealised Me refined as rotating group:
 C21(H21A,H21B,H21C)
;
_olex2_submission_special_instructions 'No special instructions were received'

loop_
_space_group_symop_operation_xyz
'x, y, z'
'x+1/2, -y+1/2, -z'
'-x, y+1/2, -z+1/2'
'-x+1/2, -y, z+1/2'

loop_
_atom_site_label
_atom_site_type_symbol
_atom_site_fract_x
_atom_site_fract_y
_atom_site_fract_z
_atom_site_U_iso_or_equiv
_atom_site_adp_type
_atom_site_occupancy
_atom_site_site_symmetry_order
_atom_site_calc_flag
_atom_site_refinement_flags_posn
_atom_site_refinement_flags_adp
_atom_site_refinement_flags_occupancy
_atom_site_disorder_assembly
_atom_site_disorder_group
O1 O 1.0878(3) 0.0475(4) 0.14233(5) 0.0887(7) Uani 1 1 d . . . . .
O2 O 0.7484(5) 0.2867(3) 0.09351(7) 0.1128(9) Uani 1 1 d . . . . .
O3 O 1.0108(4) 0.1748(3) 0.06100(5) 0.0850(6) Uani 1 1 d . . . . .
O4 O 0.9186(4) -0.2305(4) 0.03288(5) 0.0931(7) Uani 1 1 d . . . . .
C1 C 0.8490(6) 0.0710(6) 0.31325(7) 0.0890(10) Uani 1 1 d . . . . .
H1 H 0.9855 0.1174 0.3061 0.107 Uiso 1 1 calc R . . . .
C2 C 0.8047(7) 0.0641(7) 0.34635(8) 0.1071(13) Uani 1 1 d . . . . .
H2 H 0.9116 0.1061 0.3611 0.129 Uiso 1 1 calc R . . . .
C3 C 0.6084(6) -0.0027(4) 0.35782(6) 0.0797(8) Uani 1 1 d . . . . .
H3 H 0.5797 -0.0070 0.3802 0.096 Uiso 1 1 calc R . . . .
C4 C 0.4541(6) -0.0634(5) 0.33589(7) 0.0811(9) Uani 1 1 d . . . . .
H4 H 0.3184 -0.1098 0.3434 0.097 Uiso 1 1 calc R . . . .
C5 C 0.4969(5) -0.0569(4) 0.30271(6) 0.0730(7) Uani 1 1 d . . . . .
H5 H 0.3889 -0.0992 0.2882 0.088 Uiso 1 1 calc R . . . .
C6 C 0.6962(4) 0.0110(3) 0.29044(5) 0.0521(5) Uani 1 1 d . . . . .
C7 C 0.7447(4) 0.0137(3) 0.25461(5) 0.0484(5) Uani 1 1 d . . . . .
C8 C 0.9437(4) 0.0847(3) 0.24221(6) 0.0578(6) Uani 1 1 d . . . . .
H8 H 1.0469 0.1354 0.2566 0.069 Uiso 1 1 calc R . . . .
C9 C 0.9919(4) 0.0816(3) 0.20914(6) 0.0585(6) Uani 1 1 d . . . . .
H9 H 1.1278 0.1276 0.2017 0.070 Uiso 1 1 calc R . . . .
C10 C 0.8401(4) 0.0110(3) 0.18688(6) 0.0548(5) Uani 1 1 d . . . . .
C11 C 0.6396(4) -0.0578(4) 0.19880(6) 0.0652(6) Uani 1 1 d . . . . .
H11 H 0.5346 -0.1048 0.1843 0.078 Uiso 1 1 calc R . . . .
C12 C 0.5944(4) -0.0573(4) 0.23187(6) 0.0608(6) Uani 1 1 d . . . . .
H12 H 0.4596 -0.1057 0.2393 0.073 Uiso 1 1 calc R . . . .
C13 C 0.9002(4) 0.0077(4) 0.15138(6) 0.0629(6) Uani 1 1 d . . . . .
C14 C 0.7209(4) -0.0464(4) 0.12699(6) 0.0660(7) Uani 1 1 d . . . . .
H14A H 0.5918 0.0319 0.1297 0.079 Uiso 1 1 calc R . . . .
H14B H 0.6734 -0.1692 0.1316 0.079 Uiso 1 1 calc R . . . .
C15 C 0.8024(4) -0.0349(3) 0.09173(5) 0.0584(6) Uani 1 1 d . . . . .
H15 H 0.9424 -0.1035 0.0899 0.070 Uiso 1 1 calc R . . . .
C16 C 0.8504(5) 0.1599(4) 0.08286(6) 0.0671(7) Uani 1 1 d . . . . .
C17 C 0.6358(4) -0.1118(4) 0.06749(6) 0.0636(6) Uani 1 1 d . . . . .
C18 C 0.7231(6) -0.2030(5) 0.03838(7) 0.0772(8) Uani 1 1 d . . . . .
H18 H 0.6198 -0.2428 0.0229 0.093 Uiso 1 1 calc R . . . .
C19 C 0.4172(5) -0.1008(7) 0.07046(9) 0.1010(12) Uani 1 1 d . . . . .
H19A H 0.3247 -0.1500 0.0544 0.121 Uiso 1 1 calc R . . . .
H19B H 0.3546 -0.0439 0.0886 0.121 Uiso 1 1 calc R . . . .
C20 C 1.0667(9) 0.3559(6) 0.05070(11) 0.1177(15) Uani 1 1 d . . . . .
H20A H 1.0982 0.4307 0.0697 0.141 Uiso 1 1 calc R . . . .
H20B H 0.9418 0.4088 0.0389 0.141 Uiso 1 1 calc R . . . .
C21 C 1.2637(10) 0.3466(9) 0.02955(16) 0.171(3) Uani 1 1 d . . . . .
H21A H 1.2369 0.2619 0.0122 0.256 Uiso 1 1 calc GR . . . .
H21B H 1.3909 0.3082 0.0422 0.256 Uiso 1 1 calc GR . . . .
H21C H 1.2928 0.4638 0.0204 0.256 Uiso 1 1 calc GR . . . .

loop_
_atom_site_aniso_label
_atom_site_aniso_U_11
_atom_site_aniso_U_22
_atom_site_aniso_U_33
_atom_site_aniso_U_23
_atom_site_aniso_U_13
_atom_site_aniso_U_12
O1 0.0544(11) 0.141(2) 0.0707(11) -0.0113(12) 0.0096(8) -0.0279(12)
O2 0.132(2) 0.0840(14) 0.1221(18) -0.0116(13) 0.0430(17) 0.0234(15)
O3 0.0835(14) 0.0823(13) 0.0891(13) 0.0088(10) 0.0258(12) -0.0065(11)
O4 0.0769(16) 0.1233(18) 0.0791(13) -0.0246(12) 0.0139(10) 0.0044(13)
C1 0.071(2) 0.128(3) 0.0682(15) -0.0129(16) 0.0019(13) -0.0371(19)
C2 0.098(2) 0.158(4) 0.0655(15) -0.017(2) -0.0083(17) -0.048(3)
C3 0.091(2) 0.0892(19) 0.0588(13) 0.0023(13) 0.0029(14) -0.0098(18)
C4 0.080(2) 0.095(2) 0.0683(15) 0.0164(15) 0.0053(14) -0.0212(17)
C5 0.0674(16) 0.0874(18) 0.0643(13) 0.0110(13) -0.0058(12) -0.0228(15)
C6 0.0517(12) 0.0443(10) 0.0603(11) 0.0020(9) -0.0035(9) 0.0004(9)
C7 0.0424(11) 0.0419(9) 0.0610(11) 0.0027(8) -0.0030(8) 0.0016(8)
C8 0.0502(13) 0.0617(13) 0.0615(12) 0.0025(10) -0.0066(9) -0.0108(10)
C9 0.0442(12) 0.0651(13) 0.0661(12) 0.0047(11) 0.0016(10) -0.0110(10)
C10 0.0438(12) 0.0592(12) 0.0616(12) -0.0019(10) 0.0009(9) -0.0031(9)
C11 0.0485(13) 0.0848(17) 0.0623(13) -0.0113(12) -0.0020(10) -0.0154(12)
C12 0.0449(12) 0.0754(15) 0.0621(12) -0.0049(11) 0.0034(10) -0.0137(11)
C13 0.0478(13) 0.0776(15) 0.0633(13) -0.0050(12) 0.0051(10) -0.0091(12)
C14 0.0463(14) 0.0934(18) 0.0584(12) -0.0068(12) 0.0053(10) -0.0074(12)
C15 0.0383(11) 0.0771(14) 0.0598(12) -0.0058(11) 0.0054(9) 0.0018(10)
C16 0.0600(16) 0.0784(15) 0.0629(13) -0.0079(12) 0.0055(11) 0.0039(13)
C17 0.0460(15) 0.0853(17) 0.0596(13) -0.0031(11) -0.0027(10) 0.0009(11)
C18 0.0664(19) 0.101(2) 0.0641(15) -0.0106(14) -0.0028(13) -0.0068(15)
C19 0.0518(18) 0.162(4) 0.089(2) -0.029(2) -0.0079(15) 0.0014(19)
C20 0.153(4) 0.090(2) 0.110(3) 0.021(2) 0.019(3) -0.021(3)
C21 0.134(5) 0.190(5) 0.188(5) 0.094(5) 0.034(4) -0.036(4)

loop_
_atom_type_symbol
_atom_type_description
_atom_type_scat_dispersion_real
_atom_type_scat_dispersion_imag
_atom_type_scat_source
C C 0.0181 0.0091 'International Tables Vol C Tables 4.2.6.8 and 6.1.1.4'
H H 0.0000 0.0000 'International Tables Vol C Tables 4.2.6.8 and 6.1.1.4'
O O 0.0492 0.0322 'International Tables Vol C Tables 4.2.6.8 and 6.1.1.4'

loop_
_geom_angle_atom_site_label_1
_geom_angle_atom_site_label_2
_geom_angle_atom_site_label_3
_geom_angle
_geom_angle_site_symmetry_1
_geom_angle_site_symmetry_3
C16 O3 C20 116.4(3) . .
C2 C1 H1 119.2 . .
C6 C1 H1 119.2 . .
C6 C1 C2 121.6(3) . .
C1 C2 H2 119.4 . .
C3 C2 C1 121.2(3) . .
C3 C2 H2 119.4 . .
C2 C3 H3 120.7 . .
C2 C3 C4 118.6(3) . .
C4 C3 H3 120.7 . .
C3 C4 H4 119.7 . .
C3 C4 C5 120.6(3) . .
C5 C4 H4 119.7 . .
C4 C5 H5 119.1 . .
C4 C5 C6 121.8(3) . .
C6 C5 H5 119.1 . .
C1 C6 C5 116.2(2) . .
C1 C6 C7 122.0(2) . .
C5 C6 C7 121.7(2) . .
C8 C7 C6 121.76(19) . .
C12 C7 C6 121.53(19) . .
C12 C7 C8 116.7(2) . .
C7 C8 H8 119.1 . .
C9 C8 C7 121.7(2) . .
C9 C8 H8 119.1 . .
C8 C9 H9 119.6 . .
C8 C9 C10 120.7(2) . .
C10 C9 H9 119.6 . .
C9 C10 C11 118.2(2) . .
C9 C10 C13 119.0(2) . .
C11 C10 C13 122.7(2) . .
C10 C11 H11 119.6 . .
C12 C11 C10 120.8(2) . .
C12 C11 H11 119.6 . .
C7 C12 H12 119.1 . .
C11 C12 C7 121.8(2) . .
C11 C12 H12 119.1 . .
O1 C13 C10 120.8(2) . .
O1 C13 C14 121.0(2) . .
C10 C13 C14 118.17(19) . .
C13 C14 H14A 109.1 . .
C13 C14 H14B 109.1 . .
C13 C14 C15 112.35(19) . .
H14A C14 H14B 107.9 . .
C15 C14 H14A 109.1 . .
C15 C14 H14B 109.1 . .
C14 C15 H15 108.4 . .
C16 C15 C14 109.9(2) . .
C16 C15 H15 108.4 . .
C17 C15 C14 112.7(2) . .
C17 C15 H15 108.4 . .
C17 C15 C16 109.1(2) . .
O2 C16 O3 123.4(3) . .
O2 C16 C15 124.3(3) . .
O3 C16 C15 112.3(2) . .
C18 C17 C15 118.1(2) . .
C19 C17 C15 124.7(3) . .
C19 C17 C18 117.2(3) . .
O4 C18 C17 125.0(3) . .
O4 C18 H18 117.5 . .
C17 C18 H18 117.5 . .
C17 C19 H19A 120.0 . .
C17 C19 H19B 120.0 . .
H19A C19 H19B 120.0 . .
O3 C20 H20A 110.0 . .
O3 C20 H20B 110.0 . .
O3 C20 C21 108.3(4) . .
H20A C20 H20B 108.4 . .
C21 C20 H20A 110.0 . .
C21 C20 H20B 110.0 . .
C20 C21 H21A 109.5 . .
C20 C21 H21B 109.5 . .
C20 C21 H21C 109.5 . .
H21A C21 H21B 109.5 . .
H21A C21 H21C 109.5 . .
H21B C21 H21C 109.5 . .

loop_
_geom_bond_atom_site_label_1
_geom_bond_atom_site_label_2
_geom_bond_distance
_geom_bond_site_symmetry_2
O1 C13 1.214(3) .
O2 C16 1.199(4) .
O3 C16 1.312(3) .
O3 C20 1.443(4) .
O4 C18 1.204(4) .
C1 H1 0.9300 .
C1 C2 1.376(4) .
C1 C6 1.376(4) .
C2 H2 0.9300 .
C2 C3 1.355(5) .
C3 H3 0.9300 .
C3 C4 1.359(4) .
C4 H4 0.9300 .
C4 C5 1.377(4) .
C5 H5 0.9300 .
C5 C6 1.384(4) .
C6 C7 1.489(3) .
C7 C8 1.393(3) .
C7 C12 1.393(3) .
C8 H8 0.9300 .
C8 C9 1.379(3) .
C9 H9 0.9300 .
C9 C10 1.384(3) .
C10 C11 1.387(3) .
C10 C13 1.491(3) .
C11 H11 0.9300 .
C11 C12 1.375(3) .
C12 H12 0.9300 .
C13 C14 1.514(3) .
C14 H14A 0.9700 .
C14 H14B 0.9700 .
C14 C15 1.520(3) .
C15 H15 0.9800 .
C15 C16 1.514(4) .
C15 C17 1.512(3) .
C17 C18 1.461(4) .
C17 C19 1.312(4) .
C18 H18 0.9300 .
C19 H19A 0.9300 .
C19 H19B 0.9300 .
C20 H20A 0.9700 .
C20 H20B 0.9700 .
C20 C21 1.459(7) .
C21 H21A 0.9600 .
C21 H21B 0.9600 .
C21 H21C 0.9600 .

loop_
_geom_torsion_atom_site_label_1
_geom_torsion_atom_site_label_2
_geom_torsion_atom_site_label_3
_geom_torsion_atom_site_label_4
_geom_torsion
_geom_torsion_site_symmetry_1
_geom_torsion_site_symmetry_2
_geom_torsion_site_symmetry_3
_geom_torsion_site_symmetry_4
O1 C13 C14 C15 -2.7(4) . . . .
C1 C2 C3 C4 0.0(7) . . . .
C1 C6 C7 C8 -2.8(4) . . . .
C1 C6 C7 C12 176.1(3) . . . .
C2 C1 C6 C5 -0.2(5) . . . .
C2 C1 C6 C7 -178.5(3) . . . .
C2 C3 C4 C5 0.0(6) . . . .
C3 C4 C5 C6 0.0(5) . . . .
C4 C5 C6 C1 0.1(4) . . . .
C4 C5 C6 C7 178.4(3) . . . .
C5 C6 C7 C8 179.0(2) . . . .
C5 C6 C7 C12 -2.1(3) . . . .
C6 C1 C2 C3 0.1(7) . . . .
C6 C7 C8 C9 177.7(2) . . . .
C6 C7 C12 C11 -178.9(2) . . . .
C7 C8 C9 C10 1.5(4) . . . .
C8 C7 C12 C11 0.1(4) . . . .
C8 C9 C10 C11 -0.5(4) . . . .
C8 C9 C10 C13 -179.1(2) . . . .
C9 C10 C11 C12 -0.7(4) . . . .
C9 C10 C13 O1 8.1(4) . . . .
C9 C10 C13 C14 -171.9(2) . . . .
C10 C11 C12 C7 0.9(4) . . . .
C10 C13 C14 C15 177.2(2) . . . .
C11 C10 C13 O1 -170.5(3) . . . .
C11 C10 C13 C14 9.6(4) . . . .
C12 C7 C8 C9 -1.2(3) . . . .
C13 C10 C11 C12 177.9(3) . . . .
C13 C14 C15 C16 -65.7(3) . . . .
C13 C14 C15 C17 172.4(2) . . . .
C14 C15 C16 O2 -33.0(4) . . . .
C14 C15 C16 O3 149.7(2) . . . .
C14 C15 C17 C18 -146.0(3) . . . .
C14 C15 C17 C19 34.9(5) . . . .
C15 C17 C18 O4 4.1(5) . . . .
C16 O3 C20 C21 173.5(4) . . . .
C16 C15 C17 C18 91.7(3) . . . .
C16 C15 C17 C19 -87.4(4) . . . .
C17 C15 C16 O2 91.0(3) . . . .
C17 C15 C16 O3 -86.3(3) . . . .
C19 C17 C18 O4 -176.7(4) . . . .
C20 O3 C16 O2 2.0(5) . . . .
C20 O3 C16 C15 179.3(3) . . . .
